data_7046102
loop_
_publ_author_name
'Sorg, Jens R.'
'Wehner, Tobias'
'Matthes, Philipp R.'
'Sure, Rebecca'
'Grimme, Stefan'
'Heine, Johanna'
'M\"uller-Buschbaum, Klaus'

_publ_section_title
;
 Bismuth as a versatile cation for luminescence in coordination polymers
 from BiX<sub>3</sub>/4,4'-bipy: understanding of photophysics by quantum
 chemical calculations and structural parallels to lanthanides.
;
_journal_issue 23
_journal_name_full 'Dalton transactions (Cambridge, England : 2003)'
_journal_page_first 7669
_journal_page_last 7681
_journal_paper_doi 10.1039/c8dt00642c
_journal_volume 47
_journal_year 2018
_chemical_formula_moiety '2(C10 H8 Cl4 N2 Sm), 4(C5 H5.5 N)'
_chemical_formula_sum 'C40 H38 Cl8 N8 Sm2'
_chemical_formula_weight 1215.08
_space_group_crystal_system monoclinic
_space_group_IT_number 12
_space_group_name_Hall '-C 2y'
_space_group_name_H-M_alt 'C 1 2/m 1'
_symmetry_space_group_name_Hall '-C 2y'
_symmetry_space_group_name_H-M 'C 1 2/m 1'
_atom_sites_solution_hydrogens geom
_audit_creation_date 2016-10-11
_audit_creation_method
;
Olex2 1.2
(compiled 2016.09.09 svn.r3337 for OlexSys, GUI svn.r5227)
;
_audit_update_record
;
2018-03-28 deposited with the CCDC.
2018-04-25 downloaded from the CCDC.
;
_cell_angle_alpha 90
_cell_angle_beta 121.97(3)
_cell_angle_gamma 90
_cell_formula_units_Z 1
_cell_length_a 13.205(4)
_cell_length_b 12.340(4)
_cell_length_c 8.1926(16)
_cell_measurement_reflns_used 999
_cell_measurement_temperature 100
_cell_measurement_theta_max 27.01
_cell_measurement_theta_min 2.45
_cell_volume 1132.5(7)
_computing_cell_refinement 'SAINT v7.53A (Bruker, 2008)'
_computing_data_collection 'APEX2 ver. 2014.9 (Bruker AXS)'
_computing_data_reduction 'SAINT v7.53A (Bruker, 2008)'
_computing_molecular_graphics 'Olex2 (Dolomanov et al., 2009)'
_computing_publication_material 'Olex2 (Dolomanov et al., 2009)'
_computing_structure_refinement 'XL (Sheldrick, 2008)'
_computing_structure_solution 'XT (Sheldrick, 2015)'
_diffrn_ambient_temperature 100
_diffrn_measured_fraction_theta_full 1.000
_diffrn_measured_fraction_theta_max 0.998
_diffrn_measurement_device_type 'Bruker APEX-II CCD'
_diffrn_measurement_method '\w scans'
_diffrn_radiation_monochromator graphite
_diffrn_radiation_type MoK\a
_diffrn_radiation_wavelength 0.71073
_diffrn_reflns_av_R_equivalents 0.0207
_diffrn_reflns_av_unetI/netI 0.0137
_diffrn_reflns_Laue_measured_fraction_full 1.000
_diffrn_reflns_Laue_measured_fraction_max 0.998
_diffrn_reflns_limit_h_max 16
_diffrn_reflns_limit_h_min -16
_diffrn_reflns_limit_k_max 15
_diffrn_reflns_limit_k_min -15
_diffrn_reflns_limit_l_max 10
_diffrn_reflns_limit_l_min -10
_diffrn_reflns_number 6951
_diffrn_reflns_point_group_measured_fraction_full 1.000
_diffrn_reflns_point_group_measured_fraction_max 0.998
_diffrn_reflns_theta_full 25.242
_diffrn_reflns_theta_max 27.036
_diffrn_reflns_theta_min 2.456
_diffrn_standards_number 0
_exptl_absorpt_coefficient_mu 3.079
_exptl_absorpt_correction_T_max 0.7455
_exptl_absorpt_correction_T_min 0.5679
_exptl_absorpt_correction_type multi-scan
_exptl_absorpt_process_details '(BRUKER SADABS,2011)'
_exptl_crystal_colour colorless
_exptl_crystal_density_diffrn 1.782
_exptl_crystal_description plate
_exptl_crystal_F_000 594
_exptl_crystal_size_max 0.23
_exptl_crystal_size_mid 0.15
_exptl_crystal_size_min 0.05
_refine_diff_density_max 1.165
_refine_diff_density_min -0.229
_refine_diff_density_rms 0.077
_refine_ls_extinction_method none
_refine_ls_goodness_of_fit_ref 1.120
_refine_ls_hydrogen_treatment constr
_refine_ls_matrix_type full
_refine_ls_number_parameters 73
_refine_ls_number_reflns 1312
_refine_ls_number_restraints 0
_refine_ls_restrained_S_all 1.120
_refine_ls_R_factor_all 0.0157
_refine_ls_R_factor_gt 0.0157
_refine_ls_shift/su_max 0.000
_refine_ls_shift/su_mean 0.000
_refine_ls_structure_factor_coef Fsqd
_refine_ls_weighting_details 'w=1/[\s^2^(Fo^2^)+(0.0242P)^2^+0.8449P] where P=(Fo^2^+2Fc^2^)/3'
_refine_ls_weighting_scheme calc
_refine_ls_wR_factor_gt 0.0406
_refine_ls_wR_factor_ref 0.0406
_reflns_Friedel_coverage 0.000
_reflns_number_gt 1310
_reflns_number_total 1312
_reflns_threshold_expression 'I > 2\s(I)'
_cod_data_source_file c8dt00642c2.cif
_cod_data_source_block compound6
_cod_depositor_comments 'Adding full bibliography for 7046099--7046109.cif.'
_cod_original_cell_volume 1132.5(6)
_cod_database_code 7046102
_shelxl_version_number 2014/6
_shelx_space_group_comment
;
The symmetry employed for this shelxl refinement is uniquely defined
by the following loop, which should always be used as a source of
symmetry information in preference to the above space-group names.
They are only intended as comments.
;
_olex2_refinement_description
;
1. Fixed Uiso
 At 1.2 times of:
  All C(H) groups, All N(H) groups
2. Others
 Fixed Sof: H2A(0.25)
3.a Aromatic/amide H refined with riding coordinates:
 C2(H2), C1(H1), N2(H2A), C4(H4), C5(H5), C6(H6)
;
_olex2_submission_special_instructions 'No special instructions were received'

loop_
_space_group_symop_operation_xyz
'x, y, z'
'-x, y, -z'
'x+1/2, y+1/2, z'
'-x+1/2, y+1/2, -z'
'-x, -y, -z'
'x, -y, z'
'-x+1/2, -y+1/2, -z'
'x+1/2, -y+1/2, z'

loop_
_atom_site_label
_atom_site_type_symbol
_atom_site_fract_x
_atom_site_fract_y
_atom_site_fract_z
_atom_site_U_iso_or_equiv
_atom_site_adp_type
_atom_site_occupancy
_atom_site_site_symmetry_order
_atom_site_calc_flag
_atom_site_refinement_flags_posn
_atom_site_refinement_flags_adp
_atom_site_refinement_flags_occupancy
_atom_site_disorder_assembly
_atom_site_disorder_group
Sm1 Sm 0.5000 0.5000 0.0000 0.02090(7) Uani 1 4 d S T P . .
Cl1 Cl 0.32119(6) 0.5000 0.06134(9) 0.03088(14) Uani 1 2 d S T P . .
Cl2 Cl 0.66722(6) 0.5000 0.37376(8) 0.03095(14) Uani 1 2 d S T P . .
N1 N 0.5000 0.28994(17) 0.0000 0.0248(4) Uani 1 2 d S T P . .
C3 C 0.5000 0.06028(19) 0.0000 0.0216(5) Uani 1 2 d S T P . .
C2 C 0.41110(17) 0.12016(16) -0.1539(3) 0.0321(4) Uani 1 1 d . . . . .
H2 H 0.3478 0.0840 -0.2625 0.038 Uiso 1 1 calc R . . . .
C1 C 0.41511(17) 0.23236(16) -0.1486(3) 0.0318(4) Uani 1 1 d . . . . .
H1 H 0.3541 0.2708 -0.2567 0.038 Uiso 1 1 calc R . . . .
N2 N 0.5000 0.89443(19) 0.5000 0.0352(5) Uani 1 2 d S T P . .
H2A H 0.5000 0.9657 0.5000 0.042 Uiso 0.25 1 calc RS T P A -1
C4 C 0.40764(19) 0.84047(19) 0.3578(3) 0.0404(5) Uani 1 1 d . . . . .
H4 H 0.3423 0.8798 0.2578 0.048 Uiso 1 1 calc R . . . .
C5 C 0.4053(2) 0.7291(2) 0.3536(4) 0.0489(6) Uani 1 1 d . . . . .
H5 H 0.3395 0.6915 0.2512 0.059 Uiso 1 1 calc R . . . .
C6 C 0.5000 0.6730(3) 0.5000 0.0507(9) Uani 1 2 d S T P . .
H6 H 0.5000 0.5960 0.5000 0.061 Uiso 1 2 calc RS T P . .

loop_
_atom_site_aniso_label
_atom_site_aniso_U_11
_atom_site_aniso_U_22
_atom_site_aniso_U_33
_atom_site_aniso_U_23
_atom_site_aniso_U_13
_atom_site_aniso_U_12
Sm1 0.01814(10) 0.01839(10) 0.01850(10) 0.000 0.00449(7) 0.000
Cl1 0.0254(3) 0.0350(3) 0.0300(3) 0.000 0.0131(3) 0.000
Cl2 0.0261(3) 0.0350(3) 0.0193(3) 0.000 0.0036(2) 0.000
N1 0.0221(10) 0.0200(10) 0.0276(10) 0.000 0.0101(9) 0.000
C3 0.0197(11) 0.0204(12) 0.0221(11) 0.000 0.0093(9) 0.000
C2 0.0276(10) 0.0228(9) 0.0275(9) 0.0020(7) 0.0020(8) -0.0048(7)
C1 0.0284(9) 0.0222(9) 0.0292(9) 0.0042(7) 0.0047(8) -0.0021(7)
N2 0.0353(13) 0.0226(11) 0.0423(14) 0.000 0.0168(11) 0.000
C4 0.0315(10) 0.0367(12) 0.0425(11) -0.0036(9) 0.0125(9) 0.0036(8)
C5 0.0380(12) 0.0386(13) 0.0671(16) -0.0203(11) 0.0257(12) -0.0096(9)
C6 0.0509(19) 0.0237(14) 0.093(3) 0.000 0.049(2) 0.000

loop_
_atom_type_symbol
_atom_type_description
_atom_type_scat_dispersion_real
_atom_type_scat_dispersion_imag
_atom_type_scat_source
C C 0.0033 0.0016 'International Tables Vol C Tables 4.2.6.8 and 6.1.1.4'
H H 0.0000 0.0000 'International Tables Vol C Tables 4.2.6.8 and 6.1.1.4'
Cl Cl 0.1484 0.1585 'International Tables Vol C Tables 4.2.6.8 and 6.1.1.4'
N N 0.0061 0.0033 'International Tables Vol C Tables 4.2.6.8 and 6.1.1.4'
Sm Sm -0.1638 3.4418 'International Tables Vol C Tables 4.2.6.8 and 6.1.1.4'

loop_
_geom_angle_atom_site_label_1
_geom_angle_atom_site_label_2
_geom_angle_atom_site_label_3
_geom_angle
_geom_angle_site_symmetry_1
_geom_angle_site_symmetry_3
Cl1 Sm1 Cl1 180.00(2) . 5_665
Cl1 Sm1 Cl2 86.49(4) . 5_665
Cl1 Sm1 Cl2 93.51(4) 5_665 5_665
Cl1 Sm1 Cl2 93.51(3) . .
Cl1 Sm1 Cl2 86.49(4) 5_665 .
Cl2 Sm1 Cl2 180.0 . 5_665
N1 Sm1 Cl1 90.0 . .
N1 Sm1 Cl1 90.0 5_665 5_665
N1 Sm1 Cl1 90.0 . 5_665
N1 Sm1 Cl1 90.0 5_665 .
N1 Sm1 Cl2 90.0 . .
N1 Sm1 Cl2 90.0 5_665 .
N1 Sm1 Cl2 90.0 5_665 5_665
N1 Sm1 Cl2 90.0 . 5_665
N1 Sm1 N1 180.0 5_665 .
C1 N1 Sm1 121.99(11) 2_655 .
C1 N1 Sm1 121.99(11) . .
C1 N1 C1 116.0(2) . 2_655
C2 C3 C3 121.98(12) 2_655 5_655
C2 C3 C3 121.98(11) . 5_655
C2 C3 C2 116.0(2) . 2_655
C3 C2 H2 120.0 . .
C1 C2 C3 120.07(18) . .
C1 C2 H2 120.0 . .
N1 C1 C2 123.90(18) . .
N1 C1 H1 118.1 . .
C2 C1 H1 118.1 . .
C4 N2 H2A 119.9 . .
C4 N2 H2A 119.9 2_656 .
C4 N2 C4 120.2(3) . 2_656
N2 C4 H4 119.4 . .
N2 C4 C5 121.2(2) . .
C5 C4 H4 119.4 . .
C4 C5 H5 120.6 . .
C4 C5 C6 118.9(2) . .
C6 C5 H5 120.6 . .
C5 C6 C5 119.6(3) . 2_656
C5 C6 H6 120.2 . .
C5 C6 H6 120.2 2_656 .

loop_
_geom_bond_atom_site_label_1
_geom_bond_atom_site_label_2
_geom_bond_distance
_geom_bond_site_symmetry_2
Sm1 Cl1 2.6616(10) .
Sm1 Cl1 2.6616(10) 5_665
Sm1 Cl2 2.6631(13) .
Sm1 Cl2 2.6631(13) 5_665
Sm1 N1 2.592(2) 5_665
Sm1 N1 2.592(2) .
N1 C1 1.341(2) .
N1 C1 1.341(2) 2_655
C3 C3 1.488(5) 5_655
C3 C2 1.395(2) .
C3 C2 1.395(2) 2_655
C2 H2 0.9500 .
C2 C1 1.385(3) .
C1 H1 0.9500 .
N2 H2A 0.8800 .
N2 C4 1.335(3) .
N2 C4 1.335(3) 2_656
C4 H4 0.9500 .
C4 C5 1.375(4) .
C5 H5 0.9500 .
C5 C6 1.376(3) .
C6 C5 1.376(3) 2_656
C6 H6 0.9500 .
